data_4507529
loop_
_publ_author_name
'Xu, Ling'
'Kwon, Young-Uk'
'de Castro, Baltazar'
'Cunha-Silva, Lu\'is'

_publ_section_title
;
 Novel Mn(II)-Based Metal--Organic Frameworks Isolated in Ionic Liquids
;
_journal_issue 3
_journal_name_full 'Crystal Growth &amp; Design'
_journal_page_first 1260
_journal_paper_doi 10.1021/cg301725z
_journal_volume 13
_journal_year 2013
_chemical_formula_sum 'C16 H16 Mn N2 O6'
_chemical_formula_weight 387.25
_chemical_name_systematic
; 
 ? 
;
_space_group_IT_number 61
_symmetry_cell_setting orthorhombic
_symmetry_space_group_name_Hall '-P 2ac 2ab'
_symmetry_space_group_name_H-M 'P b c a'
_atom_sites_solution_hydrogens geom
_atom_sites_solution_primary direct
_atom_sites_solution_secondary difmap
_audit_creation_method SHELXL-97
_cell_angle_alpha 90.00
_cell_angle_beta 90.00
_cell_angle_gamma 90.00
_cell_formula_units_Z 8
_cell_length_a 12.6358(8)
_cell_length_b 15.2897(9)
_cell_length_c 16.4183(10)
_cell_measurement_reflns_used 2989
_cell_measurement_temperature 173(2)
_cell_measurement_theta_max 26.01
_cell_measurement_theta_min 2.43
_cell_volume 3172.0(3)
_computing_cell_refinement 'Bruker SMART'
_computing_data_collection 'Bruker SMART'
_computing_data_reduction 'Bruker SAINT'
_computing_molecular_graphics 'Bruker SHELXTL'
_computing_publication_material 'Bruker SHELXTL'
_computing_structure_refinement 'Bruker SHELXTL'
_computing_structure_solution 'Bruker SHELXTL'
_diffrn_ambient_temperature 173(2)
_diffrn_measured_fraction_theta_full 0.996
_diffrn_measured_fraction_theta_max 0.996
_diffrn_measurement_device_type 'CCD area detector'
_diffrn_measurement_method 'phi and omega scans'
_diffrn_radiation_monochromator graphite
_diffrn_radiation_source 'sealed tube'
_diffrn_radiation_type MoK\a
_diffrn_radiation_wavelength 0.71073
_diffrn_reflns_av_R_equivalents 0.0914
_diffrn_reflns_av_sigmaI/netI 0.0661
_diffrn_reflns_limit_h_max 15
_diffrn_reflns_limit_h_min -15
_diffrn_reflns_limit_k_max 18
_diffrn_reflns_limit_k_min -16
_diffrn_reflns_limit_l_max 19
_diffrn_reflns_limit_l_min -16
_diffrn_reflns_number 17370
_diffrn_reflns_theta_full 25.03
_diffrn_reflns_theta_max 25.03
_diffrn_reflns_theta_min 3.49
_exptl_absorpt_coefficient_mu 0.870
_exptl_absorpt_correction_T_max 0.909
_exptl_absorpt_correction_T_min 0.855
_exptl_absorpt_correction_type multi-scan
_exptl_absorpt_process_details Sphere'
_exptl_crystal_colour 'pale red'
_exptl_crystal_density_diffrn 1.622
_exptl_crystal_density_method 'not measured'
_exptl_crystal_description block
_exptl_crystal_F_000 1592
_exptl_crystal_size_max 0.20
_exptl_crystal_size_mid 0.15
_exptl_crystal_size_min 0.11
_refine_diff_density_max 1.796
_refine_diff_density_min -0.808
_refine_diff_density_rms 0.114
_refine_ls_extinction_method none
_refine_ls_goodness_of_fit_ref 1.086
_refine_ls_hydrogen_treatment constr
_refine_ls_matrix_type full
_refine_ls_number_parameters 226
_refine_ls_number_reflns 2789
_refine_ls_number_restraints 28
_refine_ls_restrained_S_all 1.180
_refine_ls_R_factor_all 0.1031
_refine_ls_R_factor_gt 0.0685
_refine_ls_shift/su_max 0.000
_refine_ls_shift/su_mean 0.000
_refine_ls_structure_factor_coef Fsqd
_refine_ls_weighting_details 'calc w=1/[\s^2^(Fo^2^)+(0.0755P)^2^+12.3609P] where P=(Fo^2^+2Fc^2^)/3'
_refine_ls_weighting_scheme calc
_refine_ls_wR_factor_gt 0.1652
_refine_ls_wR_factor_ref 0.1879
_reflns_number_gt 1920
_reflns_number_total 2789
_reflns_threshold_expression >2sigma(I)
_cod_data_source_file cg301725z_si_004.cif
_cod_data_source_block 61
_cod_depositor_comments
;
The following automatic conversions were performed:

'_symmetry_cell_setting' value 'Orthorhombic' changed to
'orthorhombic' according to
/home/saulius/struct/CIF-dictionaries/cif_core.dic dictionary named
'cif_core.dic' version 2.4.2 from
2011-04-26.

'_exptl_absorpt_correction_type' value 'Multi-scan'
changed to 'multi-scan' according to
/home/saulius/struct/CIF-dictionaries/cif_core.dic dictionary named
'cif_core.dic' version 2.4.2 from 2011-04-26.

Automatic conversion script
Id: cif_fix_values 1891 2012-01-12 08:04:46Z andrius 
;
_cod_original_sg_symbol_H-M 'Pbca '
_cod_database_code 4507529

loop_
_symmetry_equiv_pos_as_xyz
'x, y, z'
'-x+1/2, -y, z+1/2'
'-x, y+1/2, -z+1/2'
'x+1/2, -y+1/2, -z'
'-x, -y, -z'
'x-1/2, y, -z-1/2'
'x, -y-1/2, z-1/2'
'-x-1/2, y-1/2, z'

loop_
_atom_site_label
_atom_site_type_symbol
_atom_site_fract_x
_atom_site_fract_y
_atom_site_fract_z
_atom_site_U_iso_or_equiv
_atom_site_adp_type
_atom_site_occupancy
_atom_site_symmetry_multiplicity
_atom_site_calc_flag
_atom_site_refinement_flags
Mn1 Mn 0.00791(6) 0.08926(5) 0.39865(6) 0.0178(3) Uani 1 1 d .
C11 C -0.2356(4) 0.0839(4) 0.5984(4) 0.0199(13) Uani 1 1 d .
C12 C -0.2809(4) 0.1601(4) 0.5903(4) 0.0233(14) Uani 1 1 d .
H12A H -0.2535 0.2014 0.5526 0.028 Uiso 1 1 calc R
C13 C -0.3702(5) 0.1811(4) 0.6374(4) 0.0225(14) Uani 1 1 d .
C14 C -0.4155(4) 0.1243(4) 0.6938(4) 0.0186(13) Uani 1 1 d .
H14A H -0.4771 0.1399 0.7235 0.022 Uiso 1 1 calc R
C15 C -0.3692(4) 0.0479(4) 0.7041(4) 0.0198(13) Uani 1 1 d .
C16 C -0.2791(4) 0.0273(4) 0.6563(4) 0.0193(13) Uani 1 1 d .
H16A H -0.2465 -0.0281 0.6640 0.023 Uiso 1 1 calc R
C17 C -0.1419(4) 0.0608(4) 0.5416(4) 0.0209(13) Uani 1 1 d .
C18 C -0.4174(5) 0.2649(4) 0.6286(4) 0.0232(14) Uani 1 1 d .
C19 C -0.4159(5) -0.0097(4) 0.7707(4) 0.0201(13) Uani 1 1 d .
O11 O -0.0939(3) 0.1188(3) 0.5039(3) 0.0249(10) Uani 1 1 d .
O12 O -0.1183(3) -0.0132(2) 0.5330(3) 0.0231(10) Uani 1 1 d .
O13 O -0.5067(3) 0.2793(3) 0.6619(3) 0.0411(13) Uani 1 1 d .
O14 O -0.3675(3) 0.3187(3) 0.5885(3) 0.0336(12) Uani 1 1 d .
O15 O -0.5093(4) 0.0002(3) 0.7948(3) 0.0442(14) Uani 1 1 d .
O16 O -0.3604(4) -0.0639(3) 0.8036(4) 0.0483(15) Uani 1 1 d .
N1 N -0.9373(7) 0.2775(6) 0.6368(5) 0.069(2) Uani 1 1 d .
N2 N -0.7935(6) 0.2062(6) 0.6200(5) 0.077(3) Uani 1 1 d DU
C1 C -0.8552(10) 0.3252(7) 0.6657(6) 0.073(3) Uani 1 1 d .
H1A H -0.8606 0.3811 0.6905 0.087 Uiso 1 1 calc R
C2 C -0.7675(8) 0.2823(7) 0.6541(5) 0.067(3) Uani 1 1 d .
H2A H -0.6981 0.3016 0.6673 0.080 Uiso 1 1 calc R
C3 C -0.8979(7) 0.2075(6) 0.6096(5) 0.056(3) Uani 1 1 d .
H3A H -0.9376 0.1618 0.5850 0.067 Uiso 1 1 calc R
C4 C -1.0507(10) 0.2980(10) 0.6364(8) 0.127(5) Uani 1 1 d U
H4A H -1.0897 0.2500 0.6106 0.191 Uiso 1 1 calc R
H4B H -1.0627 0.3521 0.6058 0.191 Uiso 1 1 calc R
H4C H -1.0755 0.3055 0.6925 0.191 Uiso 1 1 calc R
C5 C -0.7052(11) 0.1595(9) 0.5646(9) 0.125(5) Uani 1 1 d DU
H5A H -0.7310 0.1401 0.5106 0.150 Uiso 1 1 calc R
H5B H -0.6381 0.1926 0.5599 0.150 Uiso 1 1 calc R
C6 C -0.7043(10) 0.0958(8) 0.6222(8) 0.100(4) Uani 1 1 d DU
H6A H -0.7725 0.0646 0.6281 0.119 Uiso 1 1 calc R
H6B H -0.6770 0.1153 0.6757 0.119 Uiso 1 1 calc R
C7 C -0.6174(11) 0.0439(10) 0.5670(10) 0.143(6) Uani 1 1 d DU
H7A H -0.5982 -0.0110 0.5940 0.214 Uiso 1 1 calc R
H7B H -0.5542 0.0803 0.5605 0.214 Uiso 1 1 calc R
H7C H -0.6478 0.0311 0.5134 0.214 Uiso 1 1 calc R

loop_
_atom_site_aniso_label
_atom_site_aniso_U_11
_atom_site_aniso_U_22
_atom_site_aniso_U_33
_atom_site_aniso_U_23
_atom_site_aniso_U_13
_atom_site_aniso_U_12
Mn1 0.0168(5) 0.0079(5) 0.0288(6) -0.0002(4) 0.0008(4) -0.0009(3)
C11 0.016(3) 0.013(3) 0.031(4) 0.003(2) 0.000(3) -0.001(2)
C12 0.020(3) 0.014(3) 0.036(4) 0.001(3) 0.003(3) 0.000(2)
C13 0.024(3) 0.011(3) 0.033(4) -0.001(2) -0.002(3) -0.002(2)
C14 0.017(3) 0.016(3) 0.022(3) -0.001(2) 0.001(2) 0.000(2)
C15 0.019(3) 0.013(3) 0.028(3) 0.002(2) -0.002(3) -0.002(2)
C16 0.020(3) 0.011(3) 0.026(3) 0.001(2) 0.000(3) 0.001(2)
C17 0.016(3) 0.016(3) 0.030(4) 0.003(3) -0.002(3) 0.002(2)
C18 0.022(3) 0.012(3) 0.036(4) 0.000(3) -0.002(3) 0.008(3)
C19 0.022(3) 0.012(3) 0.026(3) -0.002(2) 0.001(3) 0.000(2)
O11 0.020(2) 0.011(2) 0.044(3) 0.0032(18) 0.009(2) 0.0009(17)
O12 0.022(2) 0.010(2) 0.038(3) -0.0012(18) 0.0016(19) 0.0046(17)
O13 0.029(3) 0.017(2) 0.077(4) 0.006(2) 0.015(2) 0.008(2)
O14 0.034(2) 0.011(2) 0.057(3) 0.012(2) 0.012(2) 0.0052(19)
O15 0.039(3) 0.033(3) 0.061(4) 0.023(3) 0.020(3) 0.011(2)
O16 0.031(3) 0.029(3) 0.085(4) 0.034(3) 0.007(3) -0.003(2)
N1 0.071(6) 0.087(6) 0.050(5) -0.023(5) -0.019(4) -0.007(5)
N2 0.063(5) 0.102(7) 0.066(5) -0.035(5) 0.008(4) -0.058(5)
C1 0.110(9) 0.069(7) 0.040(6) -0.012(5) -0.014(6) -0.029(7)
C2 0.071(6) 0.074(7) 0.054(6) -0.031(5) 0.019(5) -0.050(6)
C3 0.065(6) 0.074(7) 0.029(5) -0.004(4) 0.005(4) -0.046(5)
C4 0.105(8) 0.153(10) 0.123(8) -0.036(8) -0.043(7) 0.020(7)
C5 0.132(6) 0.119(6) 0.123(6) 0.001(5) -0.016(5) -0.014(5)
C6 0.107(6) 0.103(6) 0.089(6) 0.006(5) 0.004(5) -0.025(5)
C7 0.130(9) 0.128(9) 0.170(10) -0.032(8) -0.048(8) -0.002(8)

loop_
_atom_type_symbol
_atom_type_description
_atom_type_scat_dispersion_real
_atom_type_scat_dispersion_imag
_atom_type_scat_source
C C 0.0033 0.0016 'International Tables Vol C Tables 4.2.6.8 and 6.1.1.4'
H H 0.0000 0.0000 'International Tables Vol C Tables 4.2.6.8 and 6.1.1.4'
N N 0.0061 0.0033 'International Tables Vol C Tables 4.2.6.8 and 6.1.1.4'
O O 0.0106 0.0060 'International Tables Vol C Tables 4.2.6.8 and 6.1.1.4'
Mn Mn 0.3368 0.7283 'International Tables Vol C Tables 4.2.6.8 and 6.1.1.4'

loop_
_geom_angle_atom_site_label_1
_geom_angle_atom_site_label_2
_geom_angle_atom_site_label_3
_geom_angle
_geom_angle_site_symmetry_1
_geom_angle_site_symmetry_3
O14 Mn1 O12 79.87(16) 4_556 5_556
O14 Mn1 O15 119.1(2) 4_556 2_454
O12 Mn1 O15 93.67(17) 5_556 2_454
O14 Mn1 O11 102.66(17) 4_556 .
O12 Mn1 O11 94.64(16) 5_556 .
O15 Mn1 O11 138.19(18) 2_454 .
O14 Mn1 O13 60.82(16) 4_556 4_556
O12 Mn1 O13 140.57(15) 5_556 4_556
O15 Mn1 O13 102.4(2) 2_454 4_556
O11 Mn1 O13 96.64(18) . 4_556
O14 Mn1 O16 136.81(18) 4_556 2_454
O12 Mn1 O16 137.93(16) 5_556 2_454
O15 Mn1 O16 54.05(16) 2_454 2_454
O11 Mn1 O16 95.04(17) . 2_454
O13 Mn1 O16 78.36(18) 4_556 2_454
O14 Mn1 C18 29.92(18) 4_556 4_556
O12 Mn1 C18 109.78(18) 5_556 4_556
O15 Mn1 C18 115.0(2) 2_454 4_556
O11 Mn1 C18 100.42(18) . 4_556
O13 Mn1 C18 30.92(18) 4_556 4_556
O16 Mn1 C18 108.5(2) 2_454 4_556
C12 C11 C16 116.7(5) . .
C12 C11 C17 118.5(5) . .
C16 C11 C17 124.7(5) . .
C11 C12 C13 120.0(6) . .
C11 C12 H12A 120.0 . .
C13 C12 H12A 120.0 . .
C14 C13 C12 123.6(6) . .
C14 C13 C18 117.3(6) . .
C12 C13 C18 119.2(6) . .
C15 C14 C13 117.2(5) . .
C15 C14 H14A 121.4 . .
C13 C14 H14A 121.4 . .
C14 C15 C16 118.9(5) . .
C14 C15 C19 115.7(5) . .
C16 C15 C19 125.4(5) . .
C11 C16 C15 123.6(5) . .
C11 C16 H16A 118.2 . .
C15 C16 H16A 118.2 . .
O12 C17 O11 120.2(6) . .
O12 C17 C11 119.0(5) . .
O11 C17 C11 120.8(5) . .
O14 C18 O13 124.7(5) . .
O14 C18 C13 116.3(5) . .
O13 C18 C13 119.0(6) . .
O14 C18 Mn1 59.5(3) . 4_456
O13 C18 Mn1 65.2(3) . 4_456
C13 C18 Mn1 174.9(5) . 4_456
O16 C19 O15 119.1(6) . .
O16 C19 C15 119.4(5) . .
O15 C19 C15 121.4(5) . .
C17 O11 Mn1 122.0(4) . .
C17 O12 Mn1 128.7(4) . 5_556
C18 O13 Mn1 83.8(4) . 4_456
C18 O14 Mn1 90.6(3) . 4_456
C19 O15 Mn1 99.4(4) . 2_455
C19 O16 Mn1 87.2(4) . 2_455
C3 N1 C1 106.2(9) . .
C3 N1 C4 124.3(9) . .
C1 N1 C4 129.5(11) . .
C2 N2 C3 106.6(9) . .
C2 N2 C5 117.0(8) . .
C3 N2 C5 128.5(8) . .
C2 C1 N1 109.3(9) . .
C2 C1 H1A 125.4 . .
N1 C1 H1A 125.4 . .
C1 C2 N2 107.0(9) . .
C1 C2 H2A 126.5 . .
N2 C2 H2A 126.5 . .
N1 C3 N2 111.0(8) . .
N1 C3 H3A 124.5 . .
N2 C3 H3A 124.5 . .
N1 C4 H4A 109.5 . .
N1 C4 H4B 109.5 . .
H4A C4 H4B 109.5 . .
N1 C4 H4C 109.5 . .
H4A C4 H4C 109.5 . .
H4B C4 H4C 109.5 . .
C6 C5 N2 86.0(10) . .
C6 C5 H5A 114.3 . .
N2 C5 H5A 114.3 . .
C6 C5 H5B 114.3 . .
N2 C5 H5B 114.3 . .
H5A C5 H5B 111.5 . .
C5 C6 C7 88.2(10) . .
C5 C6 H6A 114.0 . .
C7 C6 H6A 114.0 . .
C5 C6 H6B 114.0 . .
C7 C6 H6B 114.0 . .
H6A C6 H6B 111.2 . .
C6 C7 H7A 109.5 . .
C6 C7 H7B 109.5 . .
H7A C7 H7B 109.5 . .
C6 C7 H7C 109.5 . .
H7A C7 H7C 109.5 . .
H7B C7 H7C 109.5 . .

loop_
_geom_bond_atom_site_label_1
_geom_bond_atom_site_label_2
_geom_bond_distance
_geom_bond_site_symmetry_2
Mn1 O14 2.122(4) 4_556
Mn1 O12 2.135(4) 5_556
Mn1 O15 2.186(5) 2_454
Mn1 O11 2.201(4) .
Mn1 O13 2.249(5) 4_556
Mn1 O16 2.462(5) 2_454
Mn1 C18 2.462(6) 4_556
C11 C12 1.306(8) .
C11 C16 1.398(8) .
C11 C17 1.548(8) .
C12 C13 1.405(8) .
C12 H12A 0.9500 .
C13 C14 1.393(8) .
C13 C18 1.420(8) .
C14 C15 1.316(8) .
C14 H14A 0.9500 .
C15 C16 1.419(8) .
C15 C19 1.523(8) .
C16 H16A 0.9500 .
C17 O12 1.178(7) .
C17 O11 1.241(7) .
C18 O14 1.228(7) .
C18 O13 1.273(7) .
C18 Mn1 2.462(6) 4_456
C19 O16 1.213(7) .
C19 O15 1.254(7) .
O12 Mn1 2.135(4) 5_556
O13 Mn1 2.249(5) 4_456
O14 Mn1 2.122(4) 4_456
O15 Mn1 2.186(5) 2_455
O16 Mn1 2.462(5) 2_455
N1 C3 1.262(12) .
N1 C1 1.354(12) .
N1 C4 1.467(14) .
N2 C2 1.332(11) .
N2 C3 1.331(11) .
N2 C5 1.607(13) .
C1 C2 1.301(14) .
C1 H1A 0.9500 .
C2 H2A 0.9500 .
C3 H3A 0.9500 .
C4 H4A 0.9800 .
C4 H4B 0.9800 .
C4 H4C 0.9800 .
C5 C6 1.358(13) .
C5 H5A 0.9900 .
C5 H5B 0.9900 .
C6 C7 1.629(14) .
C6 H6A 0.9900 .
C6 H6B 0.9900 .
C7 H7A 0.9800 .
C7 H7B 0.9800 .
C7 H7C 0.9800 .

loop_
_geom_torsion_atom_site_label_1
_geom_torsion_atom_site_label_2
_geom_torsion_atom_site_label_3
_geom_torsion_atom_site_label_4
_geom_torsion
_geom_torsion_site_symmetry_1
_geom_torsion_site_symmetry_4
C16 C11 C12 C13 -1.2(9) . .
C17 C11 C12 C13 176.0(5) . .
C11 C12 C13 C14 -0.3(10) . .
C11 C12 C13 C18 179.0(6) . .
C12 C13 C14 C15 1.8(9) . .
C18 C13 C14 C15 -177.4(6) . .
C13 C14 C15 C16 -1.8(8) . .
C13 C14 C15 C19 175.6(5) . .
C12 C11 C16 C15 1.3(9) . .
C17 C11 C16 C15 -175.8(5) . .
C14 C15 C16 C11 0.3(9) . .
C19 C15 C16 C11 -176.8(6) . .
C12 C11 C17 O12 -160.5(6) . .
C16 C11 C17 O12 16.5(9) . .
C12 C11 C17 O11 17.8(9) . .
C16 C11 C17 O11 -165.2(6) . .
C14 C13 C18 O14 169.1(6) . .
C12 C13 C18 O14 -10.2(9) . .
C14 C13 C18 O13 -11.0(9) . .
C12 C13 C18 O13 169.7(6) . .
C14 C13 C18 Mn1 -157(5) . 4_456
C12 C13 C18 Mn1 23(6) . 4_456
C14 C15 C19 O16 -154.3(6) . .
C16 C15 C19 O16 22.9(9) . .
C14 C15 C19 O15 22.5(9) . .
C16 C15 C19 O15 -160.4(6) . .
O12 C17 O11 Mn1 15.5(8) . .
C11 C17 O11 Mn1 -162.8(4) . .
O14 Mn1 O11 C17 -144.3(4) 4_556 .
O12 Mn1 O11 C17 -63.7(4) 5_556 .
O15 Mn1 O11 C17 37.1(6) 2_454 .
O13 Mn1 O11 C17 154.2(4) 4_556 .
O16 Mn1 O11 C17 75.3(5) 2_454 .
C18 Mn1 O11 C17 -174.8(4) 4_556 .
O11 C17 O12 Mn1 91.4(7) . 5_556
C11 C17 O12 Mn1 -90.3(6) . 5_556
O14 C18 O13 Mn1 3.0(7) . 4_456
C13 C18 O13 Mn1 -176.9(6) . 4_456
O13 C18 O14 Mn1 -3.1(7) . 4_456
C13 C18 O14 Mn1 176.8(5) . 4_456
O16 C19 O15 Mn1 4.8(7) . 2_455
C15 C19 O15 Mn1 -172.0(5) . 2_455
O15 C19 O16 Mn1 -4.2(6) . 2_455
C15 C19 O16 Mn1 172.6(5) . 2_455
C3 N1 C1 C2 0.7(12) . .
C4 N1 C1 C2 179.6(11) . .
N1 C1 C2 N2 -1.8(12) . .
C3 N2 C2 C1 2.2(11) . .
C5 N2 C2 C1 153.9(10) . .
C1 N1 C3 N2 0.7(11) . .
C4 N1 C3 N2 -178.3(10) . .
C2 N2 C3 N1 -1.8(11) . .
C5 N2 C3 N1 -149.2(10) . .
C2 N2 C5 C6 114.2(12) . .
C3 N2 C5 C6 -101.3(13) . .
N2 C5 C6 C7 178.2(8) . .
